data_1516492
loop_
_publ_author_name
'Ware, Mike'

_publ_section_title
;
 Prussian Blue: Artists' Pigment and Chemists' Sponge
;
_journal_issue 5
_journal_name_full 'Journal of Chemical Education'
_journal_page_first 612
_journal_paper_doi 10.1021/ed085p612
_journal_volume 85
_journal_year 2008
_chemical_formula_moiety 'C6 Cd N6 Pt'
_chemical_formula_sum 'C6 Cd N6 Pt'
_chemical_formula_weight 463.61
_chemical_name_common 'cadmium hexacyanoplatinate'
_space_group_IT_number 225
_symmetry_cell_setting cubic
_symmetry_Int_Tables_number 225
_symmetry_space_group_name_Hall '-F 4 2 3'
_symmetry_space_group_name_H-M 'F m -3 m'
_cell_angle_alpha 90.00
_cell_angle_beta 90.00
_cell_angle_gamma 90.00
_cell_formula_units_Z 4
_cell_length_a 10.166(4)
_cell_length_b 10.166(4)
_cell_length_c 10.166(4)
_cell_measurement_temperature 25(2)
_cell_volume 1050.6(7)
_diffrn_ambient_temperature 25(2)
_exptl_crystal_density_diffrn 2.348
_cod_data_source_file prussian_pure.cif
_cod_data_source_block 4100921
_cod_original_cell_volume 1311.42(8)
_cod_database_code 1516492

loop_
_symmetry_equiv_pos_as_xyz
'x, y, z'
'-x, -y, z'
'-x, y, -z'
'x, -y, -z'
'z, x, y'
'z, -x, -y'
'-z, -x, y'
'-z, x, -y'
'y, z, x'
'-y, z, -x'
'y, -z, -x'
'-y, -z, x'
'y, x, -z'
'-y, -x, -z'
'y, -x, z'
'-y, x, z'
'x, z, -y'
'-x, z, y'
'-x, -z, -y'
'x, -z, y'
'z, y, -x'
'z, -y, x'
'-z, y, x'
'-z, -y, -x'
'x, y+1/2, z+1/2'
'-x, -y+1/2, z+1/2'
'-x, y+1/2, -z+1/2'
'x, -y+1/2, -z+1/2'
'z, x+1/2, y+1/2'
'z, -x+1/2, -y+1/2'
'-z, -x+1/2, y+1/2'
'-z, x+1/2, -y+1/2'
'y, z+1/2, x+1/2'
'-y, z+1/2, -x+1/2'
'y, -z+1/2, -x+1/2'
'-y, -z+1/2, x+1/2'
'y, x+1/2, -z+1/2'
'-y, -x+1/2, -z+1/2'
'y, -x+1/2, z+1/2'
'-y, x+1/2, z+1/2'
'x, z+1/2, -y+1/2'
'-x, z+1/2, y+1/2'
'-x, -z+1/2, -y+1/2'
'x, -z+1/2, y+1/2'
'z, y+1/2, -x+1/2'
'z, -y+1/2, x+1/2'
'-z, y+1/2, x+1/2'
'-z, -y+1/2, -x+1/2'
'x+1/2, y, z+1/2'
'-x+1/2, -y, z+1/2'
'-x+1/2, y, -z+1/2'
'x+1/2, -y, -z+1/2'
'z+1/2, x, y+1/2'
'z+1/2, -x, -y+1/2'
'-z+1/2, -x, y+1/2'
'-z+1/2, x, -y+1/2'
'y+1/2, z, x+1/2'
'-y+1/2, z, -x+1/2'
'y+1/2, -z, -x+1/2'
'-y+1/2, -z, x+1/2'
'y+1/2, x, -z+1/2'
'-y+1/2, -x, -z+1/2'
'y+1/2, -x, z+1/2'
'-y+1/2, x, z+1/2'
'x+1/2, z, -y+1/2'
'-x+1/2, z, y+1/2'
'-x+1/2, -z, -y+1/2'
'x+1/2, -z, y+1/2'
'z+1/2, y, -x+1/2'
'z+1/2, -y, x+1/2'
'-z+1/2, y, x+1/2'
'-z+1/2, -y, -x+1/2'
'x+1/2, y+1/2, z'
'-x+1/2, -y+1/2, z'
'-x+1/2, y+1/2, -z'
'x+1/2, -y+1/2, -z'
'z+1/2, x+1/2, y'
'z+1/2, -x+1/2, -y'
'-z+1/2, -x+1/2, y'
'-z+1/2, x+1/2, -y'
'y+1/2, z+1/2, x'
'-y+1/2, z+1/2, -x'
'y+1/2, -z+1/2, -x'
'-y+1/2, -z+1/2, x'
'y+1/2, x+1/2, -z'
'-y+1/2, -x+1/2, -z'
'y+1/2, -x+1/2, z'
'-y+1/2, x+1/2, z'
'x+1/2, z+1/2, -y'
'-x+1/2, z+1/2, y'
'-x+1/2, -z+1/2, -y'
'x+1/2, -z+1/2, y'
'z+1/2, y+1/2, -x'
'z+1/2, -y+1/2, x'
'-z+1/2, y+1/2, x'
'-z+1/2, -y+1/2, -x'
'-x, -y, -z'
'x, y, -z'
'x, -y, z'
'-x, y, z'
'-z, -x, -y'
'-z, x, y'
'z, x, -y'
'z, -x, y'
'-y, -z, -x'
'y, -z, x'
'-y, z, x'
'y, z, -x'
'-y, -x, z'
'y, x, z'
'-y, x, -z'
'y, -x, -z'
'-x, -z, y'
'x, -z, -y'
'x, z, y'
'-x, z, -y'
'-z, -y, x'
'-z, y, -x'
'z, -y, -x'
'z, y, x'
'-x, -y+1/2, -z+1/2'
'x, y+1/2, -z+1/2'
'x, -y+1/2, z+1/2'
'-x, y+1/2, z+1/2'
'-z, -x+1/2, -y+1/2'
'-z, x+1/2, y+1/2'
'z, x+1/2, -y+1/2'
'z, -x+1/2, y+1/2'
'-y, -z+1/2, -x+1/2'
'y, -z+1/2, x+1/2'
'-y, z+1/2, x+1/2'
'y, z+1/2, -x+1/2'
'-y, -x+1/2, z+1/2'
'y, x+1/2, z+1/2'
'-y, x+1/2, -z+1/2'
'y, -x+1/2, -z+1/2'
'-x, -z+1/2, y+1/2'
'x, -z+1/2, -y+1/2'
'x, z+1/2, y+1/2'
'-x, z+1/2, -y+1/2'
'-z, -y+1/2, x+1/2'
'-z, y+1/2, -x+1/2'
'z, -y+1/2, -x+1/2'
'z, y+1/2, x+1/2'
'-x+1/2, -y, -z+1/2'
'x+1/2, y, -z+1/2'
'x+1/2, -y, z+1/2'
'-x+1/2, y, z+1/2'
'-z+1/2, -x, -y+1/2'
'-z+1/2, x, y+1/2'
'z+1/2, x, -y+1/2'
'z+1/2, -x, y+1/2'
'-y+1/2, -z, -x+1/2'
'y+1/2, -z, x+1/2'
'-y+1/2, z, x+1/2'
'y+1/2, z, -x+1/2'
'-y+1/2, -x, z+1/2'
'y+1/2, x, z+1/2'
'-y+1/2, x, -z+1/2'
'y+1/2, -x, -z+1/2'
'-x+1/2, -z, y+1/2'
'x+1/2, -z, -y+1/2'
'x+1/2, z, y+1/2'
'-x+1/2, z, -y+1/2'
'-z+1/2, -y, x+1/2'
'-z+1/2, y, -x+1/2'
'z+1/2, -y, -x+1/2'
'z+1/2, y, x+1/2'
'-x+1/2, -y+1/2, -z'
'x+1/2, y+1/2, -z'
'x+1/2, -y+1/2, z'
'-x+1/2, y+1/2, z'
'-z+1/2, -x+1/2, -y'
'-z+1/2, x+1/2, y'
'z+1/2, x+1/2, -y'
'z+1/2, -x+1/2, y'
'-y+1/2, -z+1/2, -x'
'y+1/2, -z+1/2, x'
'-y+1/2, z+1/2, x'
'y+1/2, z+1/2, -x'
'-y+1/2, -x+1/2, z'
'y+1/2, x+1/2, z'
'-y+1/2, x+1/2, -z'
'y+1/2, -x+1/2, -z'
'-x+1/2, -z+1/2, y'
'x+1/2, -z+1/2, -y'
'x+1/2, z+1/2, y'
'-x+1/2, z+1/2, -y'
'-z+1/2, -y+1/2, x'
'-z+1/2, y+1/2, -x'
'z+1/2, -y+1/2, -x'
'z+1/2, y+1/2, x'

loop_
_atom_site_label
_atom_site_type_symbol
_atom_site_fract_x
_atom_site_fract_y
_atom_site_fract_z
_atom_site_U_iso_or_equiv
_atom_site_adp_type
_atom_site_occupancy
_atom_site_symmetry_multiplicity
_atom_site_calc_flag
_atom_site_refinement_flags
Fe3 Fe 0.0000 0.0000 0.5000 0.0052(2) Uiso 1 48 d S
Fe2 Fe 0.0000 0.0000 0.0000 0.00416(18) Uiso 1 48 d S
C1 C 0.0000 0.0000 0.1889(6) 0.0105(11) Uani 1 8 d S
N1 N 0.0000 0.0000 0.3000(5) 0.0102(10) Uani 1 8 d S
